data_2227326
loop_
_publ_author_name
'Abdul Halim, Siti Nadiah'
'Ali, Hapipah Mohd'
'Ng, Seik Weng'

_publ_section_title
;
 Bis[<i>N</i>'-(2-oxo-1<i>H</i>-indol-3-ylidene)furan-2-carbohydrazidato-\k^3^<i>O</i>,<i>N</i>',<i>O</i>']manganese(II)
 <i>N</i>,<i>N</i>-dimethylformide monosolvate monohydrate
;
_journal_coeditor_code CI5164
_journal_issue 11
_journal_name_full 'Acta Crystallographica Section E'
_journal_page_first m1439
_journal_paper_doi 10.1107/S1600536810039516
_journal_volume 66
_journal_year 2010
_chemical_formula_iupac '[Mn (C13 H8 N3 O3)2], C3 H7 N O, H2 O'
_chemical_formula_moiety 'C26 H16 Mn N6 O6, C3 H7 N O, H2 O'
_chemical_formula_sum 'C29 H25 Mn N7 O8'
_chemical_formula_weight 654.50
_chemical_name_systematic
;
Bis[<i>N</i>'-(2-oxo-1<i>H</i>-indol-3-ylidene)furan-2-carbohydrazidato-
\k^3^<i>O</i>,<i>N</i>',<i>O</i>']manganese(II)
<i>N</i>,<i>N</i>-dimethylformide monosolvate monohydrate
;
_space_group_IT_number 2
_symmetry_cell_setting triclinic
_symmetry_space_group_name_Hall '-P 1'
_symmetry_space_group_name_H-M 'P -1'
_atom_sites_solution_hydrogens geom
_atom_sites_solution_primary direct
_atom_sites_solution_secondary difmap
_audit_creation_method SHELXL-97
_cell_angle_alpha 107.5800(10)
_cell_angle_beta 97.8000(10)
_cell_angle_gamma 115.1590(10)
_cell_formula_units_Z 2
_cell_length_a 11.4833(7)
_cell_length_b 11.5599(7)
_cell_length_c 13.1619(8)
_cell_measurement_reflns_used 4583
_cell_measurement_temperature 295(2)
_cell_measurement_theta_max 26.7
_cell_measurement_theta_min 2.2
_cell_volume 1435.21(15)
_computing_cell_refinement 'SAINT (Bruker, 2001)'
_computing_data_collection 'SMART (Bruker, 2001)'
_computing_data_reduction 'SAINT (Bruker, 2001)'
_computing_molecular_graphics 'X-SEED (Barbour, 2001)'
_computing_publication_material 'publCIF (Westrip, 2010)'
_computing_structure_refinement 'SHELXL97 (Sheldrick, 2008)'
_computing_structure_solution 'SHELXS97 (Sheldrick, 2008)'
_diffrn_ambient_temperature 295(2)
_diffrn_measured_fraction_theta_full 0.978
_diffrn_measured_fraction_theta_max 0.978
_diffrn_measurement_device_type 'Bruker SMART area-detector diffractometer'
_diffrn_measurement_method '\w scans'
_diffrn_radiation_monochromator graphite
_diffrn_radiation_source 'fine-focus sealed tube'
_diffrn_radiation_type MoK\a
_diffrn_radiation_wavelength 0.71073
_diffrn_reflns_av_R_equivalents 0.0185
_diffrn_reflns_av_sigmaI/netI 0.0350
_diffrn_reflns_limit_h_max 14
_diffrn_reflns_limit_h_min -14
_diffrn_reflns_limit_k_max 14
_diffrn_reflns_limit_k_min -14
_diffrn_reflns_limit_l_max 16
_diffrn_reflns_limit_l_min -16
_diffrn_reflns_number 12170
_diffrn_reflns_theta_full 27.08
_diffrn_reflns_theta_max 27.08
_diffrn_reflns_theta_min 2.06
_diffrn_standards_number 0
_exptl_absorpt_coefficient_mu 0.525
_exptl_absorpt_correction_T_max 0.9023
_exptl_absorpt_correction_T_min 0.7981
_exptl_absorpt_correction_type multi-scan
_exptl_absorpt_process_details '(SADABS; Sheldrick, 1996)'
_exptl_crystal_colour Black
_exptl_crystal_density_diffrn 1.515
_exptl_crystal_density_method 'not measured'
_exptl_crystal_description Block
_exptl_crystal_F_000 674
_exptl_crystal_size_max 0.45
_exptl_crystal_size_mid 0.32
_exptl_crystal_size_min 0.20
_refine_diff_density_max 0.607
_refine_diff_density_min -0.261
_refine_ls_extinction_method none
_refine_ls_goodness_of_fit_ref 0.950
_refine_ls_hydrogen_treatment mixed
_refine_ls_matrix_type full
_refine_ls_number_parameters 420
_refine_ls_number_reflns 6180
_refine_ls_number_restraints 4
_refine_ls_restrained_S_all 0.950
_refine_ls_R_factor_all 0.0721
_refine_ls_R_factor_gt 0.0409
_refine_ls_shift/su_max 0.001
_refine_ls_shift/su_mean <0.001
_refine_ls_structure_factor_coef Fsqd
_refine_ls_weighting_details 'calc w=1/[\s^2^(Fo^2^)+(0.0671P)^2^+0.6988P] where P=(Fo^2^+2Fc^2^)/3'
_refine_ls_weighting_scheme calc
_refine_ls_wR_factor_gt 0.1063
_refine_ls_wR_factor_ref 0.1257
_reflns_number_gt 4297
_reflns_number_total 6180
_reflns_threshold_expression I>2\(I)
_cod_data_source_file ci5164.cif
_cod_data_source_block I
_cod_database_code 2227326
_cod_database_fobs_code 2227326

loop_
_symmetry_equiv_pos_as_xyz
'x, y, z'
'-x, -y, -z'

loop_
_atom_site_type_symbol
_atom_site_label
_atom_site_fract_x
_atom_site_fract_y
_atom_site_fract_z
_atom_site_U_iso_or_equiv
_atom_site_adp_type
_atom_site_calc_flag
_atom_site_refinement_flags
_atom_site_occupancy
_atom_site_disorder_assembly
_atom_site_disorder_group
Mn Mn1 0.48864(4) 0.33824(4) 0.74033(3) 0.03787(13) Uani d . 1 . .
O O1 0.8779(2) 0.7680(2) 0.9910(2) 0.0715(6) Uani d . 1 . .
O O2 0.66584(18) 0.5205(2) 0.84440(17) 0.0580(5) Uani d . 1 . .
O O3 0.26092(19) 0.2002(2) 0.67083(16) 0.0536(5) Uani d . 1 . .
O O4 0.5776(2) 0.0564(2) 0.90415(16) 0.0584(5) Uani d . 1 . .
O O5 0.51399(19) 0.21270(19) 0.81422(15) 0.0510(5) Uani d . 1 . .
O O6 0.4817(2) 0.4103(2) 0.59584(16) 0.0565(5) Uani d . 1 . .
O O7 0.2100(4) 0.2105(4) 0.3397(3) 0.1265(12) Uani d . 1 . .
O O1W 0.1448(3) 0.0178(3) 0.4351(2) 0.0872(8) Uani d D 1 . .
H H1W1 0.168(4) 0.059(4) 0.5069(9) 0.105 Uiso d D 1 . .
H H1W2 0.153(4) 0.084(3) 0.413(3) 0.105 Uiso d D 1 . .
N N1 0.5167(2) 0.5882(2) 0.90994(18) 0.0448(5) Uani d . 1 . .
N N2 0.4257(2) 0.4610(2) 0.83192(18) 0.0429(5) Uani d . 1 . .
N N3 0.0846(2) 0.2401(3) 0.7046(2) 0.0530(6) Uani d D 1 . .
H H3 0.017(2) 0.1608(18) 0.660(2) 0.064 Uiso d D 1 . .
N N4 0.6060(2) 0.1576(2) 0.67171(17) 0.0406(5) Uani d . 1 . .
N N5 0.5641(2) 0.2372(2) 0.64017(17) 0.0406(5) Uani d . 1 . .
N N6 0.5591(2) 0.3727(3) 0.4406(2) 0.0527(6) Uani d D 1 . .
H H6 0.544(3) 0.430(3) 0.418(2) 0.063 Uiso d D 1 . .
N N7 0.1231(3) 0.3539(4) 0.3902(3) 0.0870(10) Uani d . 1 . .
C C1 0.9606(4) 0.8932(4) 1.0792(3) 0.0838(11) Uani d . 1 . .
H H1 1.0543 0.9406 1.0972 0.101 Uiso calc R 1 . .
C C2 0.8913(4) 0.9391(4) 1.1360(3) 0.0743(10) Uani d . 1 . .
H H2 0.9261 1.0217 1.1989 0.089 Uiso calc R 1 . .
C C3 0.7542(3) 0.8375(3) 1.0817(2) 0.0543(7) Uani d . 1 . .
H H3A 0.6805 0.8401 1.1019 0.065 Uiso calc R 1 . .
C C4 0.7501(3) 0.7363(3) 0.9952(2) 0.0473(6) Uani d . 1 . .
C C5 0.6409(3) 0.6055(3) 0.9102(2) 0.0425(6) Uani d . 1 . .
C C6 0.2148(3) 0.2725(3) 0.7204(2) 0.0456(6) Uani d . 1 . .
C C7 0.2962(2) 0.4144(3) 0.8083(2) 0.0421(6) Uani d . 1 . .
C C8 0.2058(3) 0.4627(3) 0.8430(2) 0.0447(6) Uani d . 1 . .
C C9 0.2232(3) 0.5855(3) 0.9194(2) 0.0553(7) Uani d . 1 . .
H H9 0.3090 0.6589 0.9636 0.066 Uiso calc R 1 . .
C C10 0.1083(4) 0.5958(4) 0.9281(3) 0.0682(9) Uani d . 1 . .
H H10 0.1169 0.6778 0.9779 0.082 Uiso calc R 1 . .
C C11 -0.0186(3) 0.4850(4) 0.8634(3) 0.0709(9) Uani d . 1 . .
H H11 -0.0939 0.4938 0.8718 0.085 Uiso calc R 1 . .
C C12 -0.0379(3) 0.3611(4) 0.7864(3) 0.0623(8) Uani d . 1 . .
H H12 -0.1239 0.2875 0.7430 0.075 Uiso calc R 1 . .
C C13 0.0758(3) 0.3521(3) 0.7773(2) 0.0487(6) Uani d . 1 . .
C C14 0.6181(3) -0.0311(4) 0.9250(3) 0.0682(9) Uani d . 1 . .
H H14 0.6078 -0.0587 0.9841 0.082 Uiso calc R 1 . .
C C15 0.6745(3) -0.0724(3) 0.8495(3) 0.0627(8) Uani d . 1 . .
H H15 0.7100 -0.1317 0.8469 0.075 Uiso calc R 1 . .
C C16 0.6695(3) -0.0079(3) 0.7746(3) 0.0524(7) Uani d . 1 . .
H H16 0.7009 -0.0168 0.7127 0.063 Uiso calc R 1 . .
C C17 0.6104(3) 0.0691(3) 0.8102(2) 0.0441(6) Uani d . 1 . .
C C18 0.5727(2) 0.1531(3) 0.7664(2) 0.0397(5) Uani d . 1 . .
C C19 0.5330(3) 0.3554(3) 0.5333(2) 0.0459(6) Uani d . 1 . .
C C20 0.5793(2) 0.2607(3) 0.5509(2) 0.0422(6) Uani d . 1 . .
C C21 0.6341(2) 0.2229(3) 0.4619(2) 0.0436(6) Uani d . 1 . .
C C22 0.6909(3) 0.1385(3) 0.4341(2) 0.0526(7) Uani d . 1 . .
H H22 0.7013 0.0916 0.4779 0.063 Uiso calc R 1 . .
C C23 0.7322(3) 0.1256(3) 0.3391(3) 0.0636(8) Uani d . 1 . .
H H23 0.7696 0.0683 0.3182 0.076 Uiso calc R 1 . .
C C24 0.7183(3) 0.1973(3) 0.2746(3) 0.0660(9) Uani d . 1 . .
H H24 0.7475 0.1876 0.2116 0.079 Uiso calc R 1 . .
C C25 0.6621(3) 0.2828(3) 0.3020(2) 0.0600(8) Uani d . 1 . .
H H25 0.6531 0.3307 0.2588 0.072 Uiso calc R 1 . .
C C26 0.6202(3) 0.2940(3) 0.3953(2) 0.0479(6) Uani d . 1 . .
C C27 0.1768(6) 0.2935(6) 0.3242(4) 0.121(2) Uani d . 1 . .
H H27 0.1900 0.3152 0.2627 0.145 Uiso calc R 1 . .
C C28 0.1071(5) 0.3253(5) 0.4865(4) 0.1004(13) Uani d . 1 . .
H H28A 0.1883 0.3317 0.5249 0.151 Uiso calc R 1 . .
H H28B 0.0329 0.2329 0.4643 0.151 Uiso calc R 1 . .
H H28C 0.0892 0.3919 0.5356 0.151 Uiso calc R 1 . .
C C29 0.0825(5) 0.4465(6) 0.3654(6) 0.167(3) Uani d . 1 . .
H H29A 0.1070 0.4600 0.3013 0.251 Uiso calc R 1 . .
H H29B 0.1269 0.5348 0.4286 0.251 Uiso calc R 1 . .
H H29C -0.0137 0.4067 0.3498 0.251 Uiso calc R 1 . .

loop_
_atom_site_aniso_label
_atom_site_aniso_U_11
_atom_site_aniso_U_22
_atom_site_aniso_U_33
_atom_site_aniso_U_12
_atom_site_aniso_U_13
_atom_site_aniso_U_23
Mn1 0.0398(2) 0.0382(2) 0.0430(2) 0.02413(17) 0.01540(16) 0.01709(17)
O1 0.0411(11) 0.0745(15) 0.0855(16) 0.0201(11) 0.0176(11) 0.0284(13)
O2 0.0464(11) 0.0552(12) 0.0704(13) 0.0277(10) 0.0209(10) 0.0174(10)
O3 0.0535(11) 0.0492(11) 0.0541(11) 0.0263(10) 0.0129(9) 0.0159(9)
O4 0.0677(13) 0.0746(14) 0.0528(11) 0.0411(11) 0.0250(10) 0.0384(11)
O5 0.0597(12) 0.0580(12) 0.0510(11) 0.0368(10) 0.0260(9) 0.0261(9)
O6 0.0698(13) 0.0656(13) 0.0609(12) 0.0460(11) 0.0292(10) 0.0358(10)
O7 0.142(3) 0.114(3) 0.128(3) 0.064(3) 0.058(2) 0.046(2)
O1W 0.0866(18) 0.0680(17) 0.0727(16) 0.0291(15) 0.0095(15) 0.0053(14)
N1 0.0402(12) 0.0448(12) 0.0470(12) 0.0196(10) 0.0124(10) 0.0178(10)
N2 0.0416(12) 0.0447(12) 0.0466(12) 0.0214(10) 0.0145(10) 0.0229(10)
N3 0.0407(13) 0.0551(15) 0.0554(14) 0.0178(11) 0.0092(11) 0.0235(12)
N4 0.0418(11) 0.0421(11) 0.0465(12) 0.0237(10) 0.0160(10) 0.0231(10)
N5 0.0397(11) 0.0404(11) 0.0451(12) 0.0202(9) 0.0126(9) 0.0210(10)
N6 0.0615(15) 0.0576(15) 0.0560(14) 0.0335(13) 0.0234(12) 0.0355(12)
N7 0.079(2) 0.084(2) 0.085(2) 0.0233(18) 0.0087(18) 0.049(2)
C1 0.0438(18) 0.078(3) 0.087(3) 0.0036(18) -0.0034(18) 0.030(2)
C2 0.069(2) 0.066(2) 0.0570(19) 0.0151(19) 0.0051(17) 0.0179(17)
C3 0.0555(17) 0.0529(17) 0.0463(15) 0.0199(14) 0.0113(13) 0.0217(14)
C4 0.0381(14) 0.0519(16) 0.0537(16) 0.0186(13) 0.0130(12) 0.0293(14)
C5 0.0421(14) 0.0472(15) 0.0461(14) 0.0236(12) 0.0169(12) 0.0247(12)
C6 0.0444(15) 0.0486(15) 0.0451(14) 0.0218(13) 0.0115(12) 0.0232(12)
C7 0.0395(14) 0.0490(15) 0.0429(14) 0.0227(12) 0.0142(11) 0.0230(12)
C8 0.0444(14) 0.0575(16) 0.0436(14) 0.0278(13) 0.0202(12) 0.0277(13)
C9 0.0586(18) 0.0660(19) 0.0513(16) 0.0362(16) 0.0243(14) 0.0247(15)
C10 0.078(2) 0.091(3) 0.065(2) 0.057(2) 0.0374(18) 0.0368(19)
C11 0.066(2) 0.111(3) 0.074(2) 0.060(2) 0.0384(19) 0.053(2)
C12 0.0468(17) 0.091(2) 0.068(2) 0.0381(17) 0.0243(15) 0.0469(19)
C13 0.0437(15) 0.0616(17) 0.0506(15) 0.0265(14) 0.0180(12) 0.0323(14)
C14 0.072(2) 0.089(2) 0.072(2) 0.046(2) 0.0239(18) 0.057(2)
C15 0.0578(18) 0.071(2) 0.083(2) 0.0394(17) 0.0218(17) 0.0483(18)
C16 0.0476(15) 0.0591(17) 0.0627(17) 0.0307(14) 0.0193(13) 0.0321(15)
C17 0.0415(14) 0.0490(15) 0.0423(14) 0.0198(12) 0.0122(11) 0.0231(12)
C18 0.0350(13) 0.0412(13) 0.0425(13) 0.0183(11) 0.0104(11) 0.0173(11)
C19 0.0464(15) 0.0496(15) 0.0485(15) 0.0245(13) 0.0168(12) 0.0261(13)
C20 0.0407(14) 0.0415(14) 0.0453(14) 0.0186(12) 0.0126(11) 0.0215(12)
C21 0.0404(14) 0.0412(14) 0.0419(14) 0.0147(12) 0.0107(11) 0.0164(11)
C22 0.0488(16) 0.0487(16) 0.0565(17) 0.0224(13) 0.0163(13) 0.0184(13)
C23 0.0587(19) 0.0578(19) 0.0639(19) 0.0257(16) 0.0237(16) 0.0138(16)
C24 0.063(2) 0.067(2) 0.0546(18) 0.0222(17) 0.0278(16) 0.0187(16)
C25 0.0611(19) 0.0615(19) 0.0511(17) 0.0201(16) 0.0219(15) 0.0280(15)
C26 0.0439(15) 0.0442(15) 0.0494(15) 0.0154(12) 0.0137(12) 0.0205(12)
C27 0.110(4) 0.114(4) 0.074(3) 0.001(3) 0.023(3) 0.038(3)
C28 0.109(3) 0.104(3) 0.104(3) 0.054(3) 0.036(3) 0.057(3)
C29 0.112(4) 0.115(4) 0.229(7) 0.015(3) -0.044(4) 0.113(5)

loop_
_atom_type_symbol
_atom_type_description
_atom_type_scat_dispersion_real
_atom_type_scat_dispersion_imag
_atom_type_scat_source
C C 0.0033 0.0016 'International Tables Vol C Tables 4.2.6.8 and 6.1.1.4'
H H 0.0000 0.0000 'International Tables Vol C Tables 4.2.6.8 and 6.1.1.4'
N N 0.0061 0.0033 'International Tables Vol C Tables 4.2.6.8 and 6.1.1.4'
O O 0.0106 0.0060 'International Tables Vol C Tables 4.2.6.8 and 6.1.1.4'
Mn Mn 0.3368 0.7283 'International Tables Vol C Tables 4.2.6.8 and 6.1.1.4'

loop_
_geom_angle_atom_site_label_1
_geom_angle_atom_site_label_2
_geom_angle_atom_site_label_3
_geom_angle_site_symmetry_1
_geom_angle_site_symmetry_3
_geom_angle
_geom_angle_publ_flag
N2 Mn1 N5 . . 171.59(8) ?
N2 Mn1 O5 . . 111.99(8) ?
N5 Mn1 O5 . . 75.50(7) ?
N2 Mn1 O2 . . 75.65(8) ?
N5 Mn1 O2 . . 100.19(8) ?
O5 Mn1 O2 . . 96.41(8) ?
N2 Mn1 O3 . . 78.39(8) ?
N5 Mn1 O3 . . 105.49(8) ?
O5 Mn1 O3 . . 93.69(7) ?
O2 Mn1 O3 . . 154.03(7) ?
N2 Mn1 O6 . . 95.06(8) ?
N5 Mn1 O6 . . 77.73(7) ?
O5 Mn1 O6 . . 152.77(7) ?
O2 Mn1 O6 . . 93.09(8) ?
O3 Mn1 O6 . . 88.68(7) ?
C1 O1 C4 . . 104.9(3) ?
C5 O2 Mn1 . . 110.94(16) ?
C6 O3 Mn1 . . 105.12(16) ?
C14 O4 C17 . . 105.7(2) ?
C18 O5 Mn1 . . 111.41(15) ?
C19 O6 Mn1 . . 105.01(15) ?
H1W1 O1W H1W2 . . 103(4) ?
N2 N1 C5 . . 107.4(2) ?
C7 N2 N1 . . 122.6(2) ?
C7 N2 Mn1 . . 117.46(18) ?
N1 N2 Mn1 . . 119.86(16) ?
C6 N3 C13 . . 110.2(2) ?
C6 N3 H3 . . 124(2) ?
C13 N3 H3 . . 125(2) ?
N5 N4 C18 . . 107.04(19) ?
C20 N5 N4 . . 122.4(2) ?
C20 N5 Mn1 . . 117.93(17) ?
N4 N5 Mn1 . . 119.52(15) ?
C19 N6 C26 . . 110.0(2) ?
C19 N6 H6 . . 122(2) ?
C26 N6 H6 . . 128(2) ?
C27 N7 C28 . . 118.5(4) ?
C27 N7 C29 . . 121.1(5) ?
C28 N7 C29 . . 120.5(5) ?
C2 C1 O1 . . 111.8(3) ?
C2 C1 H1 . . 124.1 ?
O1 C1 H1 . . 124.1 ?
C1 C2 C3 . . 106.0(3) ?
C1 C2 H2 . . 127.0 ?
C3 C2 H2 . . 127.0 ?
C4 C3 C2 . . 106.9(3) ?
C4 C3 H3A . . 126.5 ?
C2 C3 H3A . . 126.5 ?
C3 C4 O1 . . 110.3(2) ?
C3 C4 C5 . . 133.2(3) ?
O1 C4 C5 . . 116.5(2) ?
O2 C5 N1 . . 126.0(2) ?
O2 C5 C4 . . 120.4(2) ?
N1 C5 C4 . . 113.6(2) ?
O3 C6 N3 . . 128.2(3) ?
O3 C6 C7 . . 125.2(2) ?
N3 C6 C7 . . 106.6(2) ?
N2 C7 C8 . . 138.1(3) ?
N2 C7 C6 . . 113.7(2) ?
C8 C7 C6 . . 108.2(2) ?
C9 C8 C13 . . 120.6(3) ?
C9 C8 C7 . . 134.3(3) ?
C13 C8 C7 . . 105.0(2) ?
C8 C9 C10 . . 117.8(3) ?
C8 C9 H9 . . 121.1 ?
C10 C9 H9 . . 121.1 ?
C11 C10 C9 . . 120.4(3) ?
C11 C10 H10 . . 119.8 ?
C9 C10 H10 . . 119.8 ?
C10 C11 C12 . . 122.4(3) ?
C10 C11 H11 . . 118.8 ?
C12 C11 H11 . . 118.8 ?
C13 C12 C11 . . 116.9(3) ?
C13 C12 H12 . . 121.6 ?
C11 C12 H12 . . 121.6 ?
C12 C13 C8 . . 121.7(3) ?
C12 C13 N3 . . 128.3(3) ?
C8 C13 N3 . . 110.0(2) ?
C15 C14 O4 . . 111.3(3) ?
C15 C14 H14 . . 124.3 ?
O4 C14 H14 . . 124.3 ?
C14 C15 C16 . . 106.3(3) ?
C14 C15 H15 . . 126.9 ?
C16 C15 H15 . . 126.9 ?
C17 C16 C15 . . 106.8(3) ?
C17 C16 H16 . . 126.6 ?
C15 C16 H16 . . 126.6 ?
C16 C17 O4 . . 109.9(2) ?
C16 C17 C18 . . 132.7(2) ?
O4 C17 C18 . . 117.3(2) ?
O5 C18 N4 . . 125.9(2) ?
O5 C18 C17 . . 120.5(2) ?
N4 C18 C17 . . 113.6(2) ?
O6 C19 N6 . . 127.8(2) ?
O6 C19 C20 . . 125.0(2) ?
N6 C19 C20 . . 107.2(2) ?
N5 C20 C21 . . 138.0(2) ?
N5 C20 C19 . . 114.3(2) ?
C21 C20 C19 . . 107.7(2) ?
C22 C21 C26 . . 120.3(2) ?
C22 C21 C20 . . 134.3(2) ?
C26 C21 C20 . . 105.4(2) ?
C21 C22 C23 . . 118.1(3) ?
C21 C22 H22 . . 121.0 ?
C23 C22 H22 . . 121.0 ?
C22 C23 C24 . . 120.9(3) ?
C22 C23 H23 . . 119.6 ?
C24 C23 H23 . . 119.6 ?
C25 C24 C23 . . 121.5(3) ?
C25 C24 H24 . . 119.2 ?
C23 C24 H24 . . 119.2 ?
C26 C25 C24 . . 117.4(3) ?
C26 C25 H25 . . 121.3 ?
C24 C25 H25 . . 121.3 ?
C25 C26 C21 . . 121.9(3) ?
C25 C26 N6 . . 128.5(3) ?
C21 C26 N6 . . 109.6(2) ?
O7 C27 N7 . . 123.8(5) ?
O7 C27 H27 . . 118.1 ?
N7 C27 H27 . . 118.1 ?
N7 C28 H28A . . 109.5 ?
N7 C28 H28B . . 109.5 ?
H28A C28 H28B . . 109.5 ?
N7 C28 H28C . . 109.5 ?
H28A C28 H28C . . 109.5 ?
H28B C28 H28C . . 109.5 ?
N7 C29 H29A . . 109.5 ?
N7 C29 H29B . . 109.5 ?
H29A C29 H29B . . 109.5 ?
N7 C29 H29C . . 109.5 ?
H29A C29 H29C . . 109.5 ?
H29B C29 H29C . . 109.5 ?

loop_
_geom_bond_atom_site_label_1
_geom_bond_atom_site_label_2
_geom_bond_site_symmetry_2
_geom_bond_distance
_geom_bond_publ_flag
Mn1 N2 . 2.016(2) y
Mn1 N5 . 2.023(2) y
Mn1 O5 . 2.0667(18) y
Mn1 O2 . 2.076(2) y
Mn1 O3 . 2.2676(19) y
Mn1 O6 . 2.2998(19) y
O1 C1 . 1.364(4) ?
O1 C4 . 1.367(3) ?
O2 C5 . 1.261(3) ?
O3 C6 . 1.243(3) ?
O4 C14 . 1.359(4) ?
O4 C17 . 1.372(3) ?
O5 C18 . 1.255(3) ?
O6 C19 . 1.249(3) ?
O7 C27 . 1.231(7) ?
O1W H1W1 . 0.860(10) ?
O1W H1W2 . 0.860(10) ?
N1 N2 . 1.341(3) ?
N1 C5 . 1.353(3) ?
N2 C7 . 1.301(3) ?
N3 C6 . 1.346(3) ?
N3 C13 . 1.411(4) ?
N3 H3 . 0.860(10) ?
N4 N5 . 1.343(3) ?
N4 C18 . 1.361(3) ?
N5 C20 . 1.301(3) ?
N6 C19 . 1.348(3) ?
N6 C26 . 1.415(4) ?
N6 H6 . 0.870(10) ?
N7 C27 . 1.330(7) ?
N7 C28 . 1.419(5) ?
N7 C29 . 1.438(5) ?
C1 C2 . 1.325(5) ?
C1 H1 . 0.93 ?
C2 C3 . 1.408(4) ?
C2 H2 . 0.93 ?
C3 C4 . 1.342(4) ?
C3 H3A . 0.93 ?
C4 C5 . 1.448(4) ?
C6 C7 . 1.470(4) ?
C7 C8 . 1.437(3) ?
C8 C9 . 1.381(4) ?
C8 C13 . 1.404(4) ?
C9 C10 . 1.391(4) ?
C9 H9 . 0.93 ?
C10 C11 . 1.381(5) ?
C10 H10 . 0.93 ?
C11 C12 . 1.385(5) ?
C11 H11 . 0.93 ?
C12 C13 . 1.371(4) ?
C12 H12 . 0.93 ?
C14 C15 . 1.336(5) ?
C14 H14 . 0.93 ?
C15 C16 . 1.413(4) ?
C15 H15 . 0.93 ?
C16 C17 . 1.350(4) ?
C16 H16 . 0.93 ?
C17 C18 . 1.446(3) ?
C19 C20 . 1.466(4) ?
C20 C21 . 1.443(4) ?
C21 C22 . 1.379(4) ?
C21 C26 . 1.407(4) ?
C22 C23 . 1.385(4) ?
C22 H22 . 0.93 ?
C23 C24 . 1.391(5) ?
C23 H23 . 0.93 ?
C24 C25 . 1.383(4) ?
C24 H24 . 0.93 ?
C25 C26 . 1.369(4) ?
C25 H25 . 0.93 ?
C27 H27 . 0.93 ?
C28 H28A . 0.96 ?
C28 H28B . 0.96 ?
C28 H28C . 0.96 ?
C29 H29A . 0.96 ?
C29 H29B . 0.96 ?
C29 H29C . 0.96 ?

loop_
_geom_hbond_atom_site_label_D
_geom_hbond_atom_site_label_H
_geom_hbond_atom_site_label_A
_geom_hbond_site_symmetry_A
_geom_hbond_distance_DH
_geom_hbond_distance_HA
_geom_hbond_distance_DA
_geom_hbond_angle_DHA
O1W H1W1 O3 . 0.860(10) 2.06(2) 2.896(3) 165(4)
O1W H1W2 O7 . 0.860(10) 1.93(2) 2.762(5) 161(4)
N3 H3 O1W 2_556 0.860(10) 1.960(10) 2.811(4) 176(3)
N6 H6 O6 2_666 0.870(10) 2.050(10) 2.899(3) 167(3)

loop_
_geom_torsion_atom_site_label_1
_geom_torsion_atom_site_label_2
_geom_torsion_atom_site_label_3
_geom_torsion_atom_site_label_4
_geom_torsion_site_symmetry_1
_geom_torsion_site_symmetry_2
_geom_torsion_site_symmetry_3
_geom_torsion_site_symmetry_4
_geom_torsion
_geom_torsion_publ_flag
N2 Mn1 O2 C5 . . . . 2.65(17) ?
N5 Mn1 O2 C5 . . . . 175.17(17) ?
O5 Mn1 O2 C5 . . . . -108.46(18) ?
O3 Mn1 O2 C5 . . . . 3.8(3) ?
O6 Mn1 O2 C5 . . . . 97.10(18) ?
N2 Mn1 O3 C6 . . . . 3.01(16) ?
N5 Mn1 O3 C6 . . . . -169.32(16) ?
O5 Mn1 O3 C6 . . . . 114.71(16) ?
O2 Mn1 O3 C6 . . . . 1.9(3) ?
O6 Mn1 O3 C6 . . . . -92.44(17) ?
N2 Mn1 O5 C18 . . . . -169.67(16) ?
N5 Mn1 O5 C18 . . . . 6.30(17) ?
O2 Mn1 O5 C18 . . . . -92.60(17) ?
O3 Mn1 O5 C18 . . . . 111.36(17) ?
O6 Mn1 O5 C18 . . . . 17.1(3) ?
N2 Mn1 O6 C19 . . . . 172.82(18) ?
N5 Mn1 O6 C19 . . . . -2.79(17) ?
O5 Mn1 O6 C19 . . . . -13.5(3) ?
O2 Mn1 O6 C19 . . . . 96.97(18) ?
O3 Mn1 O6 C19 . . . . -108.96(18) ?
C5 N1 N2 C7 . . . . -177.6(2) ?
C5 N1 N2 Mn1 . . . . -0.9(3) ?
O5 Mn1 N2 C7 . . . . -92.86(19) ?
O2 Mn1 N2 C7 . . . . 175.9(2) ?
O3 Mn1 N2 C7 . . . . -3.56(18) ?
O6 Mn1 N2 C7 . . . . 84.04(19) ?
O5 Mn1 N2 N1 . . . . 90.30(18) ?
O2 Mn1 N2 N1 . . . . -0.89(17) ?
O3 Mn1 N2 N1 . . . . 179.61(18) ?
O6 Mn1 N2 N1 . . . . -92.79(18) ?
C18 N4 N5 C20 . . . . -179.0(2) ?
C18 N4 N5 Mn1 . . . . 6.2(2) ?
O5 Mn1 N5 C20 . . . . 177.8(2) ?
O2 Mn1 N5 C20 . . . . -88.14(19) ?
O3 Mn1 N5 C20 . . . . 87.97(19) ?
O6 Mn1 N5 C20 . . . . 2.83(18) ?
O5 Mn1 N5 N4 . . . . -7.14(16) ?
O2 Mn1 N5 N4 . . . . 86.91(18) ?
O3 Mn1 N5 N4 . . . . -96.98(17) ?
O6 Mn1 N5 N4 . . . . 177.88(18) ?
C4 O1 C1 C2 . . . . -0.1(4) ?
O1 C1 C2 C3 . . . . 0.0(4) ?
C1 C2 C3 C4 . . . . 0.0(4) ?
C2 C3 C4 O1 . . . . -0.1(3) ?
C2 C3 C4 C5 . . . . 179.2(3) ?
C1 O1 C4 C3 . . . . 0.1(3) ?
C1 O1 C4 C5 . . . . -179.3(3) ?
Mn1 O2 C5 N1 . . . . -4.7(3) ?
Mn1 O2 C5 C4 . . . . 176.15(18) ?
N2 N1 C5 O2 . . . . 3.9(3) ?
N2 N1 C5 C4 . . . . -176.9(2) ?
C3 C4 C5 O2 . . . . -172.0(3) ?
O1 C4 C5 O2 . . . . 7.2(4) ?
C3 C4 C5 N1 . . . . 8.7(4) ?
O1 C4 C5 N1 . . . . -172.1(2) ?
Mn1 O3 C6 N3 . . . . 176.3(2) ?
Mn1 O3 C6 C7 . . . . -2.4(3) ?
C13 N3 C6 O3 . . . . -179.2(3) ?
C13 N3 C6 C7 . . . . -0.3(3) ?
N1 N2 C7 C8 . . . . 1.0(5) ?
Mn1 N2 C7 C8 . . . . -175.8(3) ?
N1 N2 C7 C6 . . . . -179.9(2) ?
Mn1 N2 C7 C6 . . . . 3.4(3) ?
O3 C6 C7 N2 . . . . -0.3(4) ?
N3 C6 C7 N2 . . . . -179.3(2) ?
O3 C6 C7 C8 . . . . 179.1(2) ?
N3 C6 C7 C8 . . . . 0.2(3) ?
N2 C7 C8 C9 . . . . 0.4(5) ?
C6 C7 C8 C9 . . . . -178.8(3) ?
N2 C7 C8 C13 . . . . 179.3(3) ?
C6 C7 C8 C13 . . . . 0.0(3) ?
C13 C8 C9 C10 . . . . -0.5(4) ?
C7 C8 C9 C10 . . . . 178.2(3) ?
C8 C9 C10 C11 . . . . 1.2(5) ?
C9 C10 C11 C12 . . . . -1.2(5) ?
C10 C11 C12 C13 . . . . 0.4(5) ?
C11 C12 C13 C8 . . . . 0.2(4) ?
C11 C12 C13 N3 . . . . -178.6(3) ?
C9 C8 C13 C12 . . . . -0.2(4) ?
C7 C8 C13 C12 . . . . -179.2(2) ?
C9 C8 C13 N3 . . . . 178.8(2) ?
C7 C8 C13 N3 . . . . -0.2(3) ?
C6 N3 C13 C12 . . . . 179.3(3) ?
C6 N3 C13 C8 . . . . 0.3(3) ?
C17 O4 C14 C15 . . . . 0.3(4) ?
O4 C14 C15 C16 . . . . -0.3(4) ?
C14 C15 C16 C17 . . . . 0.2(4) ?
C15 C16 C17 O4 . . . . 0.0(3) ?
C15 C16 C17 C18 . . . . -177.2(3) ?
C14 O4 C17 C16 . . . . -0.1(3) ?
C14 O4 C17 C18 . . . . 177.5(2) ?
Mn1 O5 C18 N4 . . . . -5.7(3) ?
Mn1 O5 C18 C17 . . . . 174.99(18) ?
N5 N4 C18 O5 . . . . 0.0(3) ?
N5 N4 C18 C17 . . . . 179.4(2) ?
C16 C17 C18 O5 . . . . 177.8(3) ?
O4 C17 C18 O5 . . . . 0.9(4) ?
C16 C17 C18 N4 . . . . -1.6(4) ?
O4 C17 C18 N4 . . . . -178.5(2) ?
Mn1 O6 C19 N6 . . . . -175.7(2) ?
Mn1 O6 C19 C20 . . . . 2.7(3) ?
C26 N6 C19 O6 . . . . 178.8(3) ?
C26 N6 C19 C20 . . . . 0.2(3) ?
N4 N5 C20 C21 . . . . 0.2(5) ?
Mn1 N5 C20 C21 . . . . 175.1(3) ?
N4 N5 C20 C19 . . . . -177.3(2) ?
Mn1 N5 C20 C19 . . . . -2.4(3) ?
O6 C19 C20 N5 . . . . -0.6(4) ?
N6 C19 C20 N5 . . . . 178.1(2) ?
O6 C19 C20 C21 . . . . -178.9(3) ?
N6 C19 C20 C21 . . . . -0.2(3) ?
N5 C20 C21 C22 . . . . 2.7(6) ?
C19 C20 C21 C22 . . . . -179.7(3) ?
N5 C20 C21 C26 . . . . -177.5(3) ?
C19 C20 C21 C26 . . . . 0.1(3) ?
C26 C21 C22 C23 . . . . -0.5(4) ?
C20 C21 C22 C23 . . . . 179.3(3) ?
C21 C22 C23 C24 . . . . 0.9(4) ?
C22 C23 C24 C25 . . . . -0.6(5) ?
C23 C24 C25 C26 . . . . -0.1(5) ?
C24 C25 C26 C21 . . . . 0.5(4) ?
C24 C25 C26 N6 . . . . -179.5(3) ?
C22 C21 C26 C25 . . . . -0.2(4) ?
C20 C21 C26 C25 . . . . 180.0(2) ?
C22 C21 C26 N6 . . . . 179.8(2) ?
C20 C21 C26 N6 . . . . 0.0(3) ?
C19 N6 C26 C25 . . . . 179.9(3) ?
C19 N6 C26 C21 . . . . -0.1(3) ?
C28 N7 C27 O7 . . . . 2.2(7) ?
C29 N7 C27 O7 . . . . -178.0(5) ?
